data_7243790
loop_
_publ_author_name
'Einrem, Rune F.'
'Jonsson, Einar Torfi'
'Teat, Simon J.'
'Settineri, Nicholas S.'
'Alemayehu, Abraham B.'
'Ghosh, Abhik'

_publ_section_title
;
 Regioselective formylation of rhenium-oxo and gold corroles: substituent
 effects on optical spectra and redox potentials
;
_journal_issue 54
_journal_name_full 'RSC Advances'
_journal_page_first 34086
_journal_page_last 34094
_journal_paper_doi 10.1039/D1RA05525A
_journal_volume 11
_journal_year 2021
_chemical_formula_moiety 'C38 H20 Au F3 N4 O'
_chemical_formula_sum 'C38 H20 Au F3 N4 O'
_chemical_formula_weight 802.55
_chemical_name_systematic 'Gold 3-formyl-5,10,15-tris(p-fluorophenyl)corrole'
_space_group_crystal_system monoclinic
_space_group_IT_number 15
_space_group_name_Hall '-C 2yc'
_space_group_name_H-M_alt 'C 1 2/c 1'
_atom_sites_solution_hydrogens geom
_atom_sites_solution_primary dual
_audit_creation_date 2020-12-21
_audit_creation_method
;
Olex2 1.2
(compiled 2018.05.29 svn.r3508 for OlexSys, GUI svn.r5506)
;
_audit_update_record
;
2021-06-24 deposited with the CCDC.	2021-09-29 downloaded from the CCDC.
;
_cell_angle_alpha 90
_cell_angle_beta 91.467(3)
_cell_angle_gamma 90
_cell_formula_units_Z 8
_cell_length_a 20.9037(12)
_cell_length_b 19.7169(12)
_cell_length_c 15.8376(10)
_cell_measurement_reflns_used 9801
_cell_measurement_temperature 100(2)
_cell_measurement_theta_max 31.44
_cell_measurement_theta_min 2.49
_cell_volume 6525.4(7)
_computing_cell_refinement 'SAINT V8.40A (Bruker, 2016)'
_computing_data_collection 'Bruker APEX3 Bruker-AXS, Madison WI'
_computing_data_reduction 'SAINT V8.40A (Bruker, 2016)'
_computing_molecular_graphics 'Olex2 (Dolomanov et al., 2009)'
_computing_publication_material 'Olex2 (Dolomanov et al., 2009)'
_computing_structure_refinement 'ShelXL (Sheldrick, 2015)'
_computing_structure_solution 'ShelXT (Sheldrick, 2015)'
_diffrn_ambient_temperature 100(2)
_diffrn_measured_fraction_theta_full 0.998
_diffrn_measured_fraction_theta_max 0.991
_diffrn_measurement_device_type 'Bruker D8 with PHOTON II detector'
_diffrn_measurement_method '\f and \w shutterless scans'
_diffrn_radiation_type synchrotron
_diffrn_radiation_wavelength 0.7288
_diffrn_reflns_av_R_equivalents 0.0697
_diffrn_reflns_av_unetI/netI 0.0370
_diffrn_reflns_Laue_measured_fraction_full 0.998
_diffrn_reflns_Laue_measured_fraction_max 0.991
_diffrn_reflns_limit_h_max 29
_diffrn_reflns_limit_h_min -30
_diffrn_reflns_limit_k_max 28
_diffrn_reflns_limit_k_min -28
_diffrn_reflns_limit_l_max 22
_diffrn_reflns_limit_l_min -22
_diffrn_reflns_number 84580
_diffrn_reflns_point_group_measured_fraction_full 0.998
_diffrn_reflns_point_group_measured_fraction_max 0.991
_diffrn_reflns_theta_full 25.930
_diffrn_reflns_theta_max 31.600
_diffrn_reflns_theta_min 2.913
_diffrn_source 'Advanced Light Source, beamline 12.2.1'
_exptl_absorpt_coefficient_mu 4.852
_exptl_absorpt_correction_T_max 0.7462
_exptl_absorpt_correction_T_min 0.5333
_exptl_absorpt_correction_type multi-scan
_exptl_absorpt_process_details 'SADABS-2016/2 - Bruker AXS, Madison WI'
_exptl_crystal_colour red
_exptl_crystal_colour_primary red
_exptl_crystal_density_diffrn 1.634
_exptl_crystal_density_method 'not measured'
_exptl_crystal_description plate
_exptl_crystal_F_000 3120
_exptl_crystal_recrystallization_method 'Re-crystallisation from solvent'
_exptl_crystal_size_max 0.1
_exptl_crystal_size_mid 0.02
_exptl_crystal_size_min 0.01
_refine_diff_density_max 1.925
_refine_diff_density_min -1.512
_refine_diff_density_rms 0.154
_refine_ls_extinction_method none
_refine_ls_goodness_of_fit_ref 1.069
_refine_ls_hydrogen_treatment constr
_refine_ls_matrix_type full
_refine_ls_number_parameters 424
_refine_ls_number_reflns 10078
_refine_ls_number_restraints 0
_refine_ls_restrained_S_all 1.069
_refine_ls_R_factor_all 0.0453
_refine_ls_R_factor_gt 0.0377
_refine_ls_shift/su_max 0.003
_refine_ls_shift/su_mean 0.000
_refine_ls_structure_factor_coef Fsqd
_refine_ls_weighting_details 'w=1/[\s^2^(Fo^2^)+(0.0364P)^2^+49.3848P] where P=(Fo^2^+2Fc^2^)/3'
_refine_ls_weighting_scheme calc
_refine_ls_wR_factor_gt 0.0958
_refine_ls_wR_factor_ref 0.1001
_reflns_Friedel_coverage 0.000
_reflns_number_gt 8633
_reflns_number_total 10078
_reflns_threshold_expression 'I > 2\s(I)'
_cod_data_source_file d1ra05525a2.cif
_cod_data_source_block Au_MF
_cod_database_code 7243790
_shelx_shelxl_version_number 2014/7
_shelx_space_group_comment
;
The symmetry employed for this shelxl refinement is uniquely defined
by the following loop, which should always be used as a source of
symmetry information in preference to the above space-group names.
They are only intended as comments.
;
_shelx_estimated_absorpt_t_max 0.953
_shelx_estimated_absorpt_t_min 0.643
_olex2_refinement_description
;
1. Fixed Uiso
 At 1.2 times of:
  All C(H) groups
2.a Aromatic/amide H refined with riding coordinates:
 C2(H2), C3(H3), C7(H7), C8(H8), C12(H12), C13(H13), C18(H18), C21(H21),
 C22(H22), C24(H24), C25(H25), C27(H27), C28(H28), C30(H30), C31(H31), C33(H33),
  C34(H34), C36(H36), C37(H37), C38(H38)
;
_olex2_submission_special_instructions 'No special instructions were received'

loop_
_space_group_symop_operation_xyz
'x, y, z'
'-x, y, -z+1/2'
'x+1/2, y+1/2, z'
'-x+1/2, y+1/2, -z+1/2'
'-x, -y, -z'
'x, -y, z-1/2'
'-x+1/2, -y+1/2, -z'
'x+1/2, -y+1/2, z-1/2'

loop_
_atom_site_label
_atom_site_type_symbol
_atom_site_fract_x
_atom_site_fract_y
_atom_site_fract_z
_atom_site_U_iso_or_equiv
_atom_site_adp_type
_atom_site_occupancy
_atom_site_site_symmetry_order
_atom_site_calc_flag
_atom_site_refinement_flags_posn
_atom_site_refinement_flags_adp
_atom_site_refinement_flags_occupancy
_atom_site_disorder_assembly
_atom_site_disorder_group
Au1 Au 0.50310(2) 0.54114(2) 0.62518(2) 0.02490(5) Uani 1 1 d . . . . .
F1 F 0.26176(19) 0.1787(2) 0.7418(3) 0.0725(11) Uani 1 1 d . . . . .
F2 F 0.84528(16) 0.30410(18) 0.4754(3) 0.0612(9) Uani 1 1 d . . . . .
F3 F 0.6742(2) 0.95356(16) 0.5510(3) 0.0737(13) Uani 1 1 d . . . . .
O1 O 0.4162(2) 0.8558(2) 0.6482(3) 0.0699(13) Uani 1 1 d . . . . .
N1 N 0.41927(15) 0.52417(17) 0.6704(2) 0.0274(6) Uani 1 1 d . . . . .
N2 N 0.52098(17) 0.44344(16) 0.6128(2) 0.0276(6) Uani 1 1 d . . . . .
N3 N 0.58430(15) 0.57038(17) 0.5781(2) 0.0255(6) Uani 1 1 d . . . . .
N4 N 0.47692(16) 0.63453(18) 0.6456(2) 0.0303(7) Uani 1 1 d . . . . .
C1 C 0.3863(2) 0.5802(2) 0.6962(3) 0.0321(8) Uani 1 1 d . . . . .
C2 C 0.3309(2) 0.5547(2) 0.7352(3) 0.0354(9) Uani 1 1 d . . . . .
H2 H 0.2983 0.5811 0.7599 0.043 Uiso 1 1 calc R . . . .
C3 C 0.33264(19) 0.4851(2) 0.7310(3) 0.0323(8) Uani 1 1 d . . . . .
H3 H 0.3014 0.4552 0.7526 0.039 Uiso 1 1 calc R . . . .
C4 C 0.3891(2) 0.4653(2) 0.6890(3) 0.0295(8) Uani 1 1 d . . . . .
C5 C 0.41503(19) 0.4024(2) 0.6662(2) 0.0295(8) Uani 1 1 d . . . . .
C6 C 0.47499(19) 0.3941(2) 0.6281(2) 0.0278(7) Uani 1 1 d . . . . .
C7 C 0.50301(19) 0.3327(2) 0.5973(3) 0.0290(8) Uani 1 1 d . . . . .
H7 H 0.4833 0.2893 0.5976 0.035 Uiso 1 1 calc R . . . .
C8 C 0.56191(19) 0.3463(2) 0.5680(3) 0.0306(8) Uani 1 1 d . . . . .
H8 H 0.5907 0.3146 0.5446 0.037 Uiso 1 1 calc R . . . .
C9 C 0.57266(18) 0.4179(2) 0.5788(2) 0.0264(7) Uani 1 1 d . . . . .
C10 C 0.62795(19) 0.4550(2) 0.5590(2) 0.0265(7) Uani 1 1 d . . . . .
C11 C 0.63260(18) 0.5262(2) 0.5612(2) 0.0260(7) Uani 1 1 d . . . . .
C12 C 0.68797(19) 0.5682(2) 0.5483(3) 0.0300(8) Uani 1 1 d . . . . .
H12 H 0.7295 0.5524 0.5354 0.036 Uiso 1 1 calc R . . . .
C13 C 0.67096(19) 0.6339(2) 0.5577(3) 0.0308(8) Uani 1 1 d . . . . .
H13 H 0.6985 0.6719 0.5524 0.037 Uiso 1 1 calc R . . . .
C14 C 0.60450(19) 0.6365(2) 0.5770(3) 0.0283(7) Uani 1 1 d . . . . .
C15 C 0.56758(19) 0.6952(2) 0.5932(3) 0.0292(8) Uani 1 1 d . . . . .
C16 C 0.5043(2) 0.6949(2) 0.6222(3) 0.0336(9) Uani 1 1 d . . . . .
C17 C 0.4562(2) 0.7442(2) 0.6390(3) 0.0365(9) Uani 1 1 d . . . . .
C18 C 0.4035(2) 0.7112(2) 0.6730(3) 0.0377(9) Uani 1 1 d . . . . .
H18 H 0.3653 0.7323 0.6907 0.045 Uiso 1 1 calc R . . . .
C19 C 0.41671(19) 0.6417(2) 0.6763(3) 0.0312(8) Uani 1 1 d . . . . .
C20 C 0.37575(19) 0.3413(2) 0.6836(3) 0.0313(8) Uani 1 1 d . . . . .
C21 C 0.3117(2) 0.3395(2) 0.6573(3) 0.0347(9) Uani 1 1 d . . . . .
H21 H 0.2941 0.3764 0.6260 0.042 Uiso 1 1 calc R . . . .
C22 C 0.2731(2) 0.2839(3) 0.6765(3) 0.0419(10) Uani 1 1 d . . . . .
H22 H 0.2294 0.2824 0.6586 0.050 Uiso 1 1 calc R . . . .
C23 C 0.3001(3) 0.2320(3) 0.7217(3) 0.0450(11) Uani 1 1 d . . . . .
C24 C 0.3626(3) 0.2307(3) 0.7486(3) 0.0441(11) Uani 1 1 d . . . . .
H24 H 0.3796 0.1934 0.7797 0.053 Uiso 1 1 calc R . . . .
C25 C 0.4003(2) 0.2858(2) 0.7289(3) 0.0376(9) Uani 1 1 d . . . . .
H25 H 0.4440 0.2860 0.7466 0.045 Uiso 1 1 calc R . . . .
C26 C 0.68605(19) 0.4152(2) 0.5367(3) 0.0286(7) Uani 1 1 d . . . . .
C27 C 0.7077(2) 0.3626(2) 0.5887(3) 0.0354(9) Uani 1 1 d . . . . .
H27 H 0.6857 0.3525 0.6389 0.042 Uiso 1 1 calc R . . . .
C28 C 0.7611(2) 0.3247(3) 0.5683(4) 0.0442(11) Uani 1 1 d . . . . .
H28 H 0.7754 0.2884 0.6034 0.053 Uiso 1 1 calc R . . . .
C29 C 0.7927(2) 0.3412(3) 0.4961(4) 0.0444(11) Uani 1 1 d . . . . .
C30 C 0.7736(2) 0.3931(3) 0.4425(3) 0.0403(10) Uani 1 1 d . . . . .
H30 H 0.7965 0.4033 0.3930 0.048 Uiso 1 1 calc R . . . .
C31 C 0.7195(2) 0.4299(2) 0.4640(3) 0.0335(8) Uani 1 1 d . . . . .
H31 H 0.7051 0.4657 0.4282 0.040 Uiso 1 1 calc R . . . .
C32 C 0.5977(2) 0.7626(2) 0.5813(3) 0.0322(8) Uani 1 1 d . . . . .
C33 C 0.5976(2) 0.8105(2) 0.6472(3) 0.0384(9) Uani 1 1 d . . . . .
H33 H 0.5794 0.7987 0.6995 0.046 Uiso 1 1 calc R . . . .
C34 C 0.6237(3) 0.8755(3) 0.6368(4) 0.0486(12) Uani 1 1 d . . . . .
H34 H 0.6233 0.9079 0.6812 0.058 Uiso 1 1 calc R . . . .
C35 C 0.6496(3) 0.8905(3) 0.5616(4) 0.0506(13) Uani 1 1 d . . . . .
C36 C 0.6514(2) 0.8460(3) 0.4947(4) 0.0443(11) Uani 1 1 d . . . . .
H36 H 0.6699 0.8587 0.4428 0.053 Uiso 1 1 calc R . . . .
C37 C 0.6253(2) 0.7816(2) 0.5057(3) 0.0372(9) Uani 1 1 d . . . . .
H37 H 0.6264 0.7499 0.4606 0.045 Uiso 1 1 calc R . . . .
C38 C 0.4550(3) 0.8154(3) 0.6177(4) 0.0501(12) Uani 1 1 d . . . . .
H38 H 0.4852 0.8321 0.5789 0.060 Uiso 1 1 calc R . . . .

loop_
_atom_site_aniso_label
_atom_site_aniso_U_11
_atom_site_aniso_U_22
_atom_site_aniso_U_33
_atom_site_aniso_U_23
_atom_site_aniso_U_13
_atom_site_aniso_U_12
Au1 0.02447(8) 0.02466(8) 0.02542(8) -0.00104(5) -0.00233(5) -0.00111(5)
F1 0.072(2) 0.060(2) 0.085(3) 0.0210(19) -0.009(2) -0.0382(19)
F2 0.0445(17) 0.0508(19) 0.089(3) -0.0106(18) 0.0106(17) 0.0174(14)
F3 0.073(2) 0.0352(17) 0.115(3) -0.0137(18) 0.043(2) -0.0199(16)
O1 0.075(3) 0.041(2) 0.094(4) 0.000(2) 0.014(3) 0.016(2)
N1 0.0208(14) 0.0284(16) 0.0333(17) -0.0013(13) 0.0054(12) -0.0033(11)
N2 0.0289(15) 0.0178(14) 0.0360(17) -0.0056(12) -0.0003(13) 0.0011(11)
N3 0.0203(13) 0.0280(16) 0.0282(15) -0.0007(12) 0.0010(11) -0.0025(11)
N4 0.0247(15) 0.0322(18) 0.0341(17) -0.0058(14) 0.0011(13) 0.0040(12)
C1 0.0285(18) 0.036(2) 0.0313(19) -0.0045(16) -0.0028(15) 0.0004(15)
C2 0.0299(19) 0.046(2) 0.030(2) -0.0054(18) 0.0017(15) 0.0043(17)
C3 0.0276(18) 0.040(2) 0.0293(19) 0.0003(17) 0.0016(15) -0.0028(16)
C4 0.0277(18) 0.036(2) 0.0246(17) -0.0007(15) -0.0009(14) -0.0021(15)
C5 0.0314(18) 0.032(2) 0.0244(17) 0.0005(15) -0.0037(14) -0.0048(15)
C6 0.0308(18) 0.0256(17) 0.0266(17) -0.0011(14) -0.0066(14) 0.0050(14)
C7 0.0306(18) 0.0242(18) 0.0321(19) 0.0048(15) -0.0020(14) -0.0040(14)
C8 0.0266(17) 0.034(2) 0.0313(19) -0.0032(16) -0.0003(14) 0.0041(15)
C9 0.0268(17) 0.0280(18) 0.0241(16) 0.0003(14) -0.0020(13) -0.0020(14)
C10 0.0264(17) 0.0263(18) 0.0265(17) -0.0020(14) -0.0024(13) 0.0000(13)
C11 0.0249(16) 0.0284(18) 0.0246(17) -0.0005(13) -0.0027(13) -0.0003(13)
C12 0.0263(17) 0.0293(19) 0.034(2) -0.0005(15) -0.0003(14) -0.0021(14)
C13 0.0291(18) 0.030(2) 0.0328(19) -0.0004(15) -0.0012(15) -0.0050(14)
C14 0.0295(18) 0.0272(18) 0.0280(18) 0.0006(14) -0.0022(14) -0.0035(14)
C15 0.0288(18) 0.0272(18) 0.0315(19) 0.0006(15) -0.0038(14) -0.0020(14)
C16 0.036(2) 0.0241(18) 0.040(2) -0.0040(16) -0.0066(17) -0.0029(15)
C17 0.036(2) 0.032(2) 0.042(2) -0.0048(18) -0.0018(17) 0.0041(16)
C18 0.0289(19) 0.039(2) 0.045(2) -0.0057(19) 0.0003(17) 0.0043(17)
C19 0.0277(18) 0.034(2) 0.0317(19) -0.0032(16) 0.0000(15) 0.0031(15)
C20 0.0290(18) 0.037(2) 0.0284(19) -0.0005(16) 0.0002(14) -0.0057(15)
C21 0.0298(19) 0.040(2) 0.034(2) 0.0014(17) -0.0004(16) -0.0062(16)
C22 0.036(2) 0.045(3) 0.044(2) 0.000(2) -0.0029(18) -0.0144(19)
C23 0.049(3) 0.040(3) 0.046(3) 0.004(2) -0.001(2) -0.017(2)
C24 0.055(3) 0.034(2) 0.042(3) 0.0092(19) -0.002(2) -0.008(2)
C25 0.037(2) 0.041(2) 0.034(2) 0.0028(18) -0.0043(17) -0.0060(18)
C26 0.0279(17) 0.0273(18) 0.0305(18) -0.0029(15) -0.0032(14) 0.0004(14)
C27 0.033(2) 0.032(2) 0.040(2) 0.0024(17) -0.0001(17) 0.0021(16)
C28 0.038(2) 0.034(2) 0.060(3) 0.005(2) -0.002(2) 0.0073(18)
C29 0.036(2) 0.040(3) 0.058(3) -0.011(2) 0.004(2) 0.0087(19)
C30 0.038(2) 0.039(2) 0.044(3) -0.0089(19) 0.0090(19) -0.0009(18)
C31 0.036(2) 0.033(2) 0.032(2) -0.0021(16) 0.0006(16) -0.0015(16)
C32 0.0297(19) 0.0270(19) 0.040(2) -0.0005(16) -0.0016(16) 0.0011(15)
C33 0.040(2) 0.030(2) 0.045(2) -0.0071(18) 0.0011(19) -0.0028(17)
C34 0.046(3) 0.036(2) 0.064(3) -0.015(2) 0.010(2) -0.006(2)
C35 0.041(3) 0.028(2) 0.084(4) -0.003(2) 0.015(3) -0.0071(18)
C36 0.042(2) 0.033(2) 0.058(3) -0.002(2) 0.010(2) -0.0072(19)
C37 0.037(2) 0.031(2) 0.043(2) -0.0026(18) 0.0028(18) -0.0044(17)
C38 0.044(3) 0.041(3) 0.066(4) 0.006(2) 0.001(2) 0.004(2)

loop_
_atom_type_symbol
_atom_type_description
_atom_type_scat_dispersion_real
_atom_type_scat_dispersion_imag
_atom_type_scat_source
C C 0.0037 0.0017 'Olex2 (Dolomanov et al., 2009)'
H H 0.0000 0.0000 'Olex2 (Dolomanov et al., 2009)'
Au Au -2.1181 9.2243 'Olex2 (Dolomanov et al., 2009)'
F F 0.0189 0.0109 'Olex2 (Dolomanov et al., 2009)'
N N 0.0070 0.0034 'Olex2 (Dolomanov et al., 2009)'
O O 0.0123 0.0065 'Olex2 (Dolomanov et al., 2009)'

loop_
_geom_angle_atom_site_label_1
_geom_angle_atom_site_label_2
_geom_angle_atom_site_label_3
_geom_angle
_geom_angle_site_symmetry_1
_geom_angle_site_symmetry_3
_geom_angle_publ_flag
N1 Au1 N2 92.48(15) . . ?
N1 Au1 N3 172.67(14) . . ?
N1 Au1 N4 80.88(15) . . ?
N3 Au1 N2 94.67(14) . . ?
N4 Au1 N2 173.17(14) . . ?
N4 Au1 N3 92.01(14) . . ?
C1 N1 Au1 115.9(3) . . ?
C4 N1 Au1 131.1(3) . . ?
C4 N1 C1 112.6(3) . . ?
C6 N2 Au1 122.1(3) . . ?
C9 N2 Au1 124.9(3) . . ?
C9 N2 C6 112.3(3) . . ?
C11 N3 Au1 122.7(3) . . ?
C11 N3 C14 112.0(3) . . ?
C14 N3 Au1 123.7(3) . . ?
C16 N4 Au1 130.6(3) . . ?
C19 N4 Au1 114.9(3) . . ?
C19 N4 C16 113.6(4) . . ?
N1 C1 C2 105.5(4) . . ?
N1 C1 C19 113.2(4) . . ?
C19 C1 C2 141.3(4) . . ?
C1 C2 H2 126.0 . . ?
C3 C2 C1 108.1(4) . . ?
C3 C2 H2 126.0 . . ?
C2 C3 H3 125.7 . . ?
C2 C3 C4 108.6(4) . . ?
C4 C3 H3 125.7 . . ?
N1 C4 C3 105.2(4) . . ?
N1 C4 C5 120.9(4) . . ?
C5 C4 C3 133.9(4) . . ?
C4 C5 C6 124.4(4) . . ?
C4 C5 C20 116.6(4) . . ?
C6 C5 C20 119.0(4) . . ?
N2 C6 C5 128.0(4) . . ?
N2 C6 C7 103.9(3) . . ?
C5 C6 C7 128.1(4) . . ?
C6 C7 H7 125.3 . . ?
C8 C7 C6 109.4(4) . . ?
C8 C7 H7 125.3 . . ?
C7 C8 H8 126.5 . . ?
C7 C8 C9 107.1(4) . . ?
C9 C8 H8 126.5 . . ?
N2 C9 C8 107.2(3) . . ?
N2 C9 C10 125.2(4) . . ?
C10 C9 C8 127.5(4) . . ?
C9 C10 C26 117.1(3) . . ?
C11 C10 C9 124.6(4) . . ?
C11 C10 C26 118.3(4) . . ?
N3 C11 C10 126.2(4) . . ?
N3 C11 C12 105.2(3) . . ?
C10 C11 C12 128.6(4) . . ?
C11 C12 H12 125.7 . . ?
C13 C12 C11 108.7(4) . . ?
C13 C12 H12 125.7 . . ?
C12 C13 H13 125.7 . . ?
C12 C13 C14 108.6(4) . . ?
C14 C13 H13 125.7 . . ?
N3 C14 C13 105.6(3) . . ?
N3 C14 C15 127.2(4) . . ?
C15 C14 C13 127.2(4) . . ?
C14 C15 C32 118.2(4) . . ?
C16 C15 C14 125.1(4) . . ?
C16 C15 C32 116.7(4) . . ?
N4 C16 C15 119.4(4) . . ?
N4 C16 C17 103.8(4) . . ?
C15 C16 C17 136.7(4) . . ?
C16 C17 C38 128.7(5) . . ?
C18 C17 C16 108.7(4) . . ?
C18 C17 C38 122.3(4) . . ?
C17 C18 H18 125.9 . . ?
C19 C18 C17 108.3(4) . . ?
C19 C18 H18 125.9 . . ?
N4 C19 C1 114.5(4) . . ?
N4 C19 C18 105.7(4) . . ?
C18 C19 C1 139.7(4) . . ?
C21 C20 C5 119.7(4) . . ?
C21 C20 C25 118.1(4) . . ?
C25 C20 C5 122.2(4) . . ?
C20 C21 H21 119.6 . . ?
C20 C21 C22 120.7(4) . . ?
C22 C21 H21 119.6 . . ?
C21 C22 H22 121.0 . . ?
C23 C22 C21 118.0(4) . . ?
C23 C22 H22 121.0 . . ?
C22 C23 F1 117.6(5) . . ?
C22 C23 C24 124.0(5) . . ?
C24 C23 F1 118.5(5) . . ?
C23 C24 H24 121.3 . . ?
C23 C24 C25 117.4(5) . . ?
C25 C24 H24 121.3 . . ?
C20 C25 H25 119.1 . . ?
C24 C25 C20 121.9(4) . . ?
C24 C25 H25 119.1 . . ?
C27 C26 C10 120.3(4) . . ?
C27 C26 C31 118.8(4) . . ?
C31 C26 C10 120.9(4) . . ?
C26 C27 H27 119.5 . . ?
C28 C27 C26 121.0(4) . . ?
C28 C27 H27 119.5 . . ?
C27 C28 H28 120.9 . . ?
C29 C28 C27 118.2(5) . . ?
C29 C28 H28 120.9 . . ?
F2 C29 C28 118.7(5) . . ?
F2 C29 C30 118.1(5) . . ?
C28 C29 C30 123.3(4) . . ?
C29 C30 H30 121.4 . . ?
C29 C30 C31 117.3(4) . . ?
C31 C30 H30 121.4 . . ?
C26 C31 C30 121.4(4) . . ?
C26 C31 H31 119.3 . . ?
C30 C31 H31 119.3 . . ?
C33 C32 C15 119.8(4) . . ?
C37 C32 C15 122.4(4) . . ?
C37 C32 C33 117.8(4) . . ?
C32 C33 H33 119.4 . . ?
C34 C33 C32 121.2(5) . . ?
C34 C33 H33 119.4 . . ?
C33 C34 H34 121.1 . . ?
C35 C34 C33 117.9(5) . . ?
C35 C34 H34 121.1 . . ?
F3 C35 C36 118.1(5) . . ?
C34 C35 F3 118.0(5) . . ?
C34 C35 C36 123.9(5) . . ?
C35 C36 H36 121.1 . . ?
C35 C36 C37 117.7(5) . . ?
C37 C36 H36 121.1 . . ?
C32 C37 C36 121.6(5) . . ?
C32 C37 H37 119.2 . . ?
C36 C37 H37 119.2 . . ?
O1 C38 C17 122.6(5) . . ?
O1 C38 H38 118.7 . . ?
C17 C38 H38 118.7 . . ?

loop_
_geom_bond_atom_site_label_1
_geom_bond_atom_site_label_2
_geom_bond_distance
_geom_bond_site_symmetry_2
_geom_bond_publ_flag
Au1 N1 1.939(3) . ?
Au1 N2 1.973(3) . ?
Au1 N3 1.958(3) . ?
Au1 N4 1.950(4) . ?
F1 C23 1.366(6) . ?
F2 C29 1.366(5) . ?
F3 C35 1.358(6) . ?
O1 C38 1.244(7) . ?
N1 C1 1.369(5) . ?
N1 C4 1.358(5) . ?
N2 C6 1.393(5) . ?
N2 C9 1.320(5) . ?
N3 C11 1.365(5) . ?
N3 C14 1.371(5) . ?
N4 C16 1.376(6) . ?
N4 C19 1.368(5) . ?
C1 C2 1.418(6) . ?
C1 C19 1.409(6) . ?
C2 H2 0.9500 . ?
C2 C3 1.374(7) . ?
C3 H3 0.9500 . ?
C3 C4 1.424(6) . ?
C4 C5 1.404(6) . ?
C5 C6 1.414(6) . ?
C5 C20 1.489(6) . ?
C6 C7 1.435(6) . ?
C7 H7 0.9500 . ?
C7 C8 1.354(6) . ?
C8 H8 0.9500 . ?
C8 C9 1.438(6) . ?
C9 C10 1.410(5) . ?
C10 C11 1.409(5) . ?
C10 C26 1.496(6) . ?
C11 C12 1.441(5) . ?
C12 H12 0.9500 . ?
C12 C13 1.351(6) . ?
C13 H13 0.9500 . ?
C13 C14 1.431(6) . ?
C14 C15 1.417(6) . ?
C15 C16 1.410(6) . ?
C15 C32 1.486(6) . ?
C16 C17 1.429(6) . ?
C17 C18 1.399(7) . ?
C17 C38 1.444(7) . ?
C18 H18 0.9500 . ?
C18 C19 1.398(6) . ?
C20 C21 1.392(6) . ?
C20 C25 1.398(6) . ?
C21 H21 0.9500 . ?
C21 C22 1.398(6) . ?
C22 H22 0.9500 . ?
C22 C23 1.363(7) . ?
C23 C24 1.364(7) . ?
C24 H24 0.9500 . ?
C24 C25 1.381(7) . ?
C25 H25 0.9500 . ?
C26 C27 1.392(6) . ?
C26 C31 1.393(6) . ?
C27 H27 0.9500 . ?
C27 C28 1.388(6) . ?
C28 H28 0.9500 . ?
C28 C29 1.375(8) . ?
C29 C30 1.383(7) . ?
C30 H30 0.9500 . ?
C30 C31 1.394(6) . ?
C31 H31 0.9500 . ?
C32 C33 1.407(6) . ?
C32 C37 1.394(6) . ?
C33 H33 0.9500 . ?
C33 C34 1.404(7) . ?
C34 H34 0.9500 . ?
C34 C35 1.354(8) . ?
C35 C36 1.377(8) . ?
C36 H36 0.9500 . ?
C36 C37 1.395(6) . ?
C37 H37 0.9500 . ?
C38 H38 0.9500 . ?

loop_
_smtbx_masks_void_nr
_smtbx_masks_void_average_x
_smtbx_masks_void_average_y
_smtbx_masks_void_average_z
_smtbx_masks_void_volume
_smtbx_masks_void_count_electrons
_smtbx_masks_void_content
1 0.000 0.500 -0.682 701.4 560.9 ?
2 0.500 0.000 -0.382 701.4 560.9 ?
